data_8103512
loop_
_publ_author_name
'Kilcoyne, S.H.'
'Lawrence, J.L.'

_publ_section_title
;
 The structure of iron dextran cores
;
_journal_name_full 'Zeitschrift fuer Kristallographie (149,1979-)'
_journal_page_first 666
_journal_page_last 669
_journal_volume 214
_journal_year 1999
_chemical_formula_sum 'Cl0.227 Fe H O2'
_chemical_name_systematic 'Fe O (O H) Cl0.227'
_space_group_IT_number 12
_symmetry_space_group_name_Hall '-I 2y'
_symmetry_space_group_name_H-M 'I 1 2/m 1'
_cell_angle_alpha 90
_cell_angle_beta 88.98
_cell_angle_gamma 90
_cell_formula_units_Z 8
_cell_length_a 10.594
_cell_length_b 3.019
_cell_length_c 10.299
_cell_volume 329.344
_citation_journal_id_ASTM ZEKRDZ
_cod_data_source_file Kilcoyne_ZEKRDZ_1999_923.cif
_cod_data_source_block H1Cl0.227Fe1O2
_cod_original_cell_volume 329.3437
_cod_original_sg_symbol_Hall '-C 2y (x,y,-x+z)'
_cod_original_formula_sum 'H1 Cl0.227 Fe1 O2'
_cod_database_code 8103512

loop_
_symmetry_equiv_pos_as_xyz
x,y,z
-x,y,-z
-x,-y,-z
x,-y,z
x+1/2,y+1/2,z+1/2
-x+1/2,y+1/2,-z+1/2
-x+1/2,-y+1/2,-z+1/2
x+1/2,-y+1/2,z+1/2

loop_
_atom_site_label
_atom_site_type_symbol
_atom_site_fract_x
_atom_site_fract_y
_atom_site_fract_z
_atom_site_occupancy
_atom_site_U_iso_or_equiv
O3 O-2 0.2109 0.5 0.1513 1 0.0
Fe1 Fe+3 0.8561 0 0.3384 1 0.0
O4 O-2 0.477 0.5 0.1262 1 0.0
Fe2 Fe+3 0.3405 0 0.1402 1 0.0
Cl1 Cl-1 0 0 0 0.91 0.0
O1 O-2 0.8355 0.5 0.1957 1 0.0
O2 O-2 0.847 0.5 0.4675 1 0.0
